data_4347721
loop_
_publ_author_name
'Al-Balushi, Rayya A'
'Haque, Ashanul'
'Jayapal, Maharaja'
'Al-Suti, Mohammed K'
'Husband, John'
'Khan, Muhammad S.'
'Koentjoro, Olivia F.'
'Molloy, Kieran C.'
'Skelton, Jonathan M.'
'Raithby, Paul R.'

_publ_section_title
;
 Experimental and Theoretical Investigation for the Level of Conjugation
 in Carbazole-Based Precursors and Their Mono-, Di-, and Polynuclear
 Pt(II) Complexes.
;
_journal_issue 13
_journal_name_full 'Inorganic chemistry'
_journal_page_first 6465
_journal_page_last 6480
_journal_paper_doi 10.1021/acs.inorgchem.6b00523
_journal_volume 55
_journal_year 2016
_chemical_absolute_configuration ad
_chemical_formula_moiety 'C22 H25 N Si2'
_chemical_formula_sum 'C22 H25 N Si2'
_chemical_formula_weight 359.61
_space_group_crystal_system orthorhombic
_space_group_IT_number 19
_space_group_name_Hall 'P 2ac 2ab'
_space_group_name_H-M_alt 'P 21 21 21'
_atom_sites_solution_hydrogens geom
_atom_sites_solution_primary direct
_atom_sites_solution_secondary difmap
_audit_creation_date 2014-03-16
_audit_creation_method
;
Olex2 1.2
(compiled 2014.03.12 svn.r2899 for OlexSys, GUI svn.r4796)
;
_cell_angle_alpha 90.00
_cell_angle_beta 90.00
_cell_angle_gamma 90.00
_cell_formula_units_Z 4
_cell_length_a 6.3292(2)
_cell_length_b 7.7163(3)
_cell_length_c 43.8439(17)
_cell_measurement_reflns_used 35204
_cell_measurement_temperature 150
_cell_measurement_theta_max 26.37
_cell_measurement_theta_min 2.79
_cell_volume 2141.25(14)
_computing_molecular_graphics 'Olex2 (Dolomanov et al., 2009)'
_computing_publication_material 'Olex2 (Dolomanov et al., 2009)'
_computing_structure_refinement 'ShelXL (Sheldrick, 2008)'
_computing_structure_solution 'ShelXS-1986 (Sheldrick, 2008)'
_diffrn_ambient_temperature 150.15
_diffrn_measured_fraction_theta_full 0.998
_diffrn_measured_fraction_theta_max 0.998
_diffrn_measurement_device_type 'Enraf Nonius Kappa Diffractometer'
_diffrn_radiation_monochromator graphite
_diffrn_radiation_type MoK\a
_diffrn_radiation_wavelength 0.71073
_diffrn_reflns_av_R_equivalents 0.0745
_diffrn_reflns_av_unetI/netI 0.0373
_diffrn_reflns_limit_h_max 7
_diffrn_reflns_limit_h_min -7
_diffrn_reflns_limit_k_max 9
_diffrn_reflns_limit_k_min -9
_diffrn_reflns_limit_l_max 54
_diffrn_reflns_limit_l_min -54
_diffrn_reflns_number 35204
_diffrn_reflns_theta_full 25.00
_diffrn_reflns_theta_max 26.37
_diffrn_reflns_theta_min 2.79
_diffrn_source 'fine-focus sealed tube'
_exptl_absorpt_coefficient_mu 0.170
_exptl_absorpt_correction_T_max 1.000
_exptl_absorpt_correction_T_min 0.872
_exptl_absorpt_correction_type multi-scan
_exptl_absorpt_process_details SORTAV
_exptl_crystal_colour colourless
_exptl_crystal_colour_primary colourless
_exptl_crystal_density_diffrn 1.116
_exptl_crystal_density_method 'not measured'
_exptl_crystal_description plate
_exptl_crystal_F_000 768
_exptl_crystal_size_max 0.5
_exptl_crystal_size_mid 0.4
_exptl_crystal_size_min 0.01
_refine_diff_density_max 0.608
_refine_diff_density_min -0.387
_refine_diff_density_rms 0.065
_refine_ls_abs_structure_details 'Flack H D (1983), Acta Cryst. A39, 876-881'
_refine_ls_abs_structure_Flack -0.1(2)
_refine_ls_extinction_method none
_refine_ls_goodness_of_fit_ref 1.135
_refine_ls_hydrogen_treatment mixed
_refine_ls_matrix_type full
_refine_ls_number_parameters 236
_refine_ls_number_reflns 4375
_refine_ls_number_restraints 0
_refine_ls_restrained_S_all 1.135
_refine_ls_R_factor_all 0.0736
_refine_ls_R_factor_gt 0.0674
_refine_ls_shift/su_max 0.000
_refine_ls_shift/su_mean 0.000
_refine_ls_structure_factor_coef Fsqd
_refine_ls_weighting_details 'calc w=1/[\s^2^(Fo^2^)+(0.0397P)^2^+3.4399P] where P=(Fo^2^+2Fc^2^)/3'
_refine_ls_weighting_scheme calc
_refine_ls_wR_factor_gt 0.1514
_refine_ls_wR_factor_ref 0.1546
_reflns_number_gt 3959
_reflns_number_total 4375
_reflns_threshold_expression >2sigma(I)
_cod_data_source_file ic6b00523_si_001.cif
_cod_data_source_block 210
_cod_database_code 4347721
_olex2_refinement_description
;
1. Fixed Uiso
 At 1.2 times of:
  All C(H) groups
 At 1.5 times of:
  All C(H,H,H) groups
2.a Aromatic/amide H refined with riding coordinates:
 C1(H1), C3(H3), C4(H4), C5(H5), C6(H6), C8(H8)
2.b Idealised Me refined as rotating group:
 C17(H17A,H17B,H17C), C18(H18A,H18B,H18C), C19(H19A,H19B,H19C), C23(H23A,H23B,
 H23C), C24(H24A,H24B,H24C), C25(H25A,H25B,H25C)
;

loop_
_space_group_symop_id
_space_group_symop_operation_xyz
1 'x, y, z'
2 '-x+1/2, -y, z+1/2'
3 'x+1/2, -y+1/2, -z'
4 '-x, y+1/2, -z+1/2'

loop_
_atom_site_label
_atom_site_type_symbol
_atom_site_fract_x
_atom_site_fract_y
_atom_site_fract_z
_atom_site_U_iso_or_equiv
_atom_site_adp_type
_atom_site_occupancy
_atom_site_calc_flag
_atom_site_refinement_flags_posn
C1 C -0.3510(6) 0.4655(5) 0.33967(8) 0.0301(8) Uani 1 d .
H1 H -0.2499 0.4081 0.3521 0.036 Uiso 1 calc R
C2 C -0.5433(6) 0.5233(5) 0.35174(8) 0.0313(8) Uani 1 d .
C3 C -0.6922(6) 0.6083(5) 0.33285(9) 0.0299(8) Uani 1 d .
H3 H -0.8220 0.6468 0.3414 0.036 Uiso 1 calc R
C4 C -0.6525(6) 0.6363(5) 0.30243(8) 0.0277(8) Uani 1 d .
H4 H -0.7543 0.6922 0.2899 0.033 Uiso 1 calc R
C5 C -0.4339(6) 0.6519(5) 0.23223(8) 0.0291(8) Uani 1 d .
H5 H -0.5683 0.7057 0.2304 0.035 Uiso 1 calc R
C6 C -0.3057(6) 0.6366(5) 0.20721(9) 0.0312(8) Uani 1 d .
H6 H -0.3524 0.6798 0.1881 0.037 Uiso 1 calc R
C7 C -0.1056(6) 0.5577(4) 0.20941(8) 0.0278(8) Uani 1 d .
C8 C -0.0341(5) 0.4922(5) 0.23706(8) 0.0284(7) Uani 1 d .
H8 H 0.1007 0.4388 0.2387 0.034 Uiso 1 calc R
C10 C -0.3130(5) 0.4947(5) 0.30908(7) 0.0255(7) Uani 1 d .
C11 C -0.4599(6) 0.5811(5) 0.29015(8) 0.0261(8) Uani 1 d .
C12 C -0.3674(6) 0.5889(4) 0.26019(8) 0.0243(7) Uani 1 d .
C13 C -0.1663(5) 0.5074(5) 0.26221(7) 0.0253(7) Uani 1 d .
C14 C -0.5865(5) 0.5039(5) 0.38386(8) 0.0324(8) Uani 1 d .
C15 C -0.6162(6) 0.4944(6) 0.41070(8) 0.0350(8) Uani 1 d .
C17 C -0.5126(10) 0.6726(10) 0.46981(14) 0.084(2) Uani 1 d .
H17A H -0.3618 0.6623 0.4651 0.126 Uiso 1 calc GR
H17B H -0.5325 0.6698 0.4920 0.126 Uiso 1 calc GR
H17C H -0.5667 0.7824 0.4617 0.126 Uiso 1 calc GR
C18 C -0.9438(6) 0.5136(8) 0.46065(9) 0.0498(11) Uani 1 d .
H18A H -0.9958 0.6214 0.4515 0.075 Uiso 1 calc GR
H18B H -0.9640 0.5176 0.4828 0.075 Uiso 1 calc GR
H18C H -1.0224 0.4152 0.4522 0.075 Uiso 1 calc GR
C19 C -0.5642(13) 0.2794(10) 0.46698(14) 0.101(3) Uani 1 d .
H19A H -0.6433 0.1846 0.4574 0.151 Uiso 1 calc GR
H19B H -0.5851 0.2759 0.4891 0.151 Uiso 1 calc GR
H19C H -0.4135 0.2666 0.4624 0.151 Uiso 1 calc GR
C20 C 0.0200(6) 0.5411(5) 0.18194(9) 0.0333(9) Uani 1 d .
C21 C 0.1113(7) 0.5301(5) 0.15821(9) 0.0371(9) Uani 1 d .
C23 C 0.1230(7) 0.2855(6) 0.10588(11) 0.0441(11) Uani 1 d .
H23A H 0.1611 0.1948 0.1205 0.066 Uiso 1 calc GR
H23B H 0.1871 0.2596 0.0861 0.066 Uiso 1 calc GR
H23C H -0.0310 0.2901 0.1037 0.066 Uiso 1 calc GR
C24 C 0.5157(6) 0.5023(7) 0.12136(9) 0.0425(9) Uani 1 d .
H24A H 0.5637 0.6210 0.1252 0.064 Uiso 1 calc GR
H24B H 0.5732 0.4619 0.1019 0.064 Uiso 1 calc GR
H24C H 0.5648 0.4263 0.1378 0.064 Uiso 1 calc GR
C25 C 0.1157(8) 0.6702(6) 0.09459(10) 0.0448(11) Uani 1 d .
H25A H -0.0353 0.6860 0.0986 0.067 Uiso 1 calc GR
H25B H 0.1360 0.6367 0.0732 0.067 Uiso 1 calc GR
H25C H 0.1907 0.7789 0.0986 0.067 Uiso 1 calc GR
N9 N -0.1369(5) 0.4522(4) 0.29176(7) 0.0286(7) Uani 1 d .
Si16 Si -0.65943(18) 0.48801(19) 0.45200(2) 0.0414(3) Uani 1 d .
Si22 Si 0.22124(15) 0.49788(16) 0.11979(2) 0.0317(2) Uani 1 d .
H9 H -0.026(7) 0.418(6) 0.2995(9) 0.030(11) Uiso 1 d .

loop_
_atom_site_aniso_label
_atom_site_aniso_U_11
_atom_site_aniso_U_22
_atom_site_aniso_U_33
_atom_site_aniso_U_23
_atom_site_aniso_U_13
_atom_site_aniso_U_12
C1 0.0326(19) 0.0227(18) 0.0351(18) 0.0006(14) -0.0023(15) 0.0007(16)
C2 0.0357(19) 0.0266(19) 0.0315(17) -0.0024(16) 0.0035(15) -0.0006(18)
C3 0.0195(19) 0.0261(18) 0.044(2) -0.0064(16) 0.0042(16) 0.0019(15)
C4 0.0177(17) 0.0243(18) 0.041(2) -0.0004(15) -0.0033(15) 0.0047(15)
C5 0.0246(19) 0.0227(18) 0.040(2) 0.0007(15) 0.0001(16) -0.0009(15)
C6 0.036(2) 0.0262(18) 0.0313(19) 0.0031(15) -0.0010(17) -0.0015(17)
C7 0.0246(18) 0.0231(17) 0.0357(18) -0.0030(14) 0.0041(15) -0.0069(14)
C8 0.0230(16) 0.0234(17) 0.0387(17) -0.0004(17) 0.0047(13) -0.0025(18)
C10 0.0218(16) 0.0206(15) 0.0340(16) -0.0015(16) -0.0004(12) 0.0039(17)
C11 0.0229(18) 0.0192(16) 0.0361(19) -0.0004(14) -0.0017(15) 0.0019(14)
C12 0.0172(16) 0.0184(16) 0.0372(18) -0.0005(14) 0.0015(15) -0.0058(14)
C13 0.0227(16) 0.0214(15) 0.0319(16) -0.0008(15) 0.0005(12) -0.0124(18)
C14 0.0314(18) 0.0254(17) 0.0404(19) -0.0029(18) 0.0026(14) 0.0028(19)
C15 0.0343(19) 0.0336(19) 0.0371(18) -0.0025(19) 0.0059(15) 0.005(2)
C17 0.046(3) 0.134(6) 0.071(4) -0.047(4) 0.009(3) -0.021(4)
C18 0.034(2) 0.071(3) 0.044(2) -0.002(3) 0.0100(17) 0.001(3)
C19 0.123(7) 0.122(6) 0.058(4) 0.043(4) 0.036(4) 0.073(5)
C20 0.035(2) 0.025(2) 0.040(2) 0.0005(16) -0.0013(16) -0.0027(16)
C21 0.040(2) 0.033(2) 0.0388(19) 0.0028(17) 0.0043(17) -0.0009(19)
C23 0.030(2) 0.043(2) 0.059(3) -0.012(2) 0.007(2) -0.009(2)
C24 0.0294(19) 0.045(2) 0.053(2) 0.000(2) 0.0038(16) 0.000(2)
C25 0.045(3) 0.050(3) 0.039(2) 0.0105(19) 0.002(2) 0.000(2)
N9 0.0255(16) 0.0279(17) 0.0323(15) 0.0029(12) -0.0021(14) 0.0053(13)
Si16 0.0382(6) 0.0551(7) 0.0309(5) -0.0012(6) 0.0048(4) 0.0060(7)
Si22 0.0292(5) 0.0327(5) 0.0331(5) 0.0014(5) 0.0042(4) 0.0000(5)

loop_
_atom_type_symbol
_atom_type_description
_atom_type_scat_dispersion_real
_atom_type_scat_dispersion_imag
_atom_type_scat_source
C C 0.0033 0.0016 'International Tables Vol C Tables 4.2.6.8 and 6.1.1.4'
H H 0.0000 0.0000 'International Tables Vol C Tables 4.2.6.8 and 6.1.1.4'
N N 0.0061 0.0033 'International Tables Vol C Tables 4.2.6.8 and 6.1.1.4'
Si Si 0.0817 0.0704 'International Tables Vol C Tables 4.2.6.8 and 6.1.1.4'

loop_
_geom_angle_atom_site_label_1
_geom_angle_atom_site_label_2
_geom_angle_atom_site_label_3
_geom_angle
C10 C1 C2 117.8(3)
C1 C2 C3 120.3(3)
C1 C2 C14 120.1(3)
C3 C2 C14 119.5(3)
C4 C3 C2 121.2(3)
C3 C4 C11 119.0(3)
C6 C5 C12 119.9(4)
C5 C6 C7 121.0(4)
C6 C7 C20 118.3(3)
C8 C7 C6 120.7(3)
C8 C7 C20 120.9(3)
C7 C8 C13 117.7(3)
C1 C10 C11 122.2(3)
C1 C10 N9 129.3(3)
N9 C10 C11 108.5(3)
C4 C11 C10 119.4(3)
C4 C11 C12 133.8(3)
C10 C11 C12 106.8(3)
C5 C12 C11 134.4(3)
C5 C12 C13 118.8(3)
C13 C12 C11 106.8(3)
C8 C13 C12 121.8(3)
N9 C13 C8 129.7(3)
N9 C13 C12 108.4(3)
C15 C14 C2 176.9(4)
C14 C15 Si16 177.9(4)
C21 C20 C7 175.5(4)
C20 C21 Si22 172.5(4)
C13 N9 C10 109.5(3)
C15 Si16 C17 108.5(3)
C15 Si16 C18 110.19(18)
C15 Si16 C19 109.1(2)
C18 Si16 C17 108.4(3)
C19 Si16 C17 110.7(4)
C19 Si16 C18 109.8(3)
C21 Si22 C23 107.1(2)
C21 Si22 C24 109.98(19)
C21 Si22 C25 108.2(2)
C23 Si22 C24 111.3(2)
C25 Si22 C23 108.5(2)
C25 Si22 C24 111.6(2)

loop_
_geom_bond_atom_site_label_1
_geom_bond_atom_site_label_2
_geom_bond_distance
C1 C2 1.400(5)
C1 C10 1.381(5)
C2 C3 1.416(5)
C2 C14 1.442(5)
C3 C4 1.374(5)
C4 C11 1.399(5)
C5 C6 1.370(5)
C5 C12 1.384(5)
C6 C7 1.408(5)
C7 C8 1.389(5)
C7 C20 1.449(5)
C8 C13 1.389(4)
C10 C11 1.413(5)
C10 N9 1.388(4)
C11 C12 1.439(5)
C12 C13 1.422(5)
C13 N9 1.376(4)
C14 C15 1.194(5)
C15 Si16 1.832(4)
C17 Si16 1.871(6)
C18 Si16 1.850(4)
C19 Si16 1.840(6)
C20 C21 1.193(5)
C21 Si22 1.839(4)
C23 Si22 1.856(4)
C24 Si22 1.865(4)
C25 Si22 1.853(4)

loop_
_geom_torsion_atom_site_label_1
_geom_torsion_atom_site_label_2
_geom_torsion_atom_site_label_3
_geom_torsion_atom_site_label_4
_geom_torsion
C1 C2 C3 C4 0.0(6)
C1 C2 C14 C15 77(8)
C1 C10 C11 C4 -1.4(5)
C1 C10 C11 C12 179.6(3)
C1 C10 N9 C13 -179.5(4)
C2 C1 C10 C11 0.6(5)
C2 C1 C10 N9 179.5(4)
C2 C3 C4 C11 -0.8(5)
C2 C14 C15 Si16 24(16)
C3 C2 C14 C15 -100(8)
C3 C4 C11 C10 1.4(5)
C3 C4 C11 C12 -179.9(4)
C4 C11 C12 C5 -0.7(7)
C4 C11 C12 C13 -179.2(4)
C5 C6 C7 C8 0.5(5)
C5 C6 C7 C20 178.3(3)
C5 C12 C13 C8 1.1(5)
C5 C12 C13 N9 -178.6(3)
C6 C5 C12 C11 -178.9(4)
C6 C5 C12 C13 -0.6(5)
C6 C7 C8 C13 0.0(5)
C6 C7 C20 C21 -14(5)
C7 C8 C13 C12 -0.8(5)
C7 C8 C13 N9 178.9(4)
C7 C20 C21 Si22 -43(7)
C8 C7 C20 C21 164(5)
C8 C13 N9 C10 -179.5(4)
C10 C1 C2 C3 0.1(5)
C10 C1 C2 C14 -176.9(4)
C10 C11 C12 C5 178.1(4)
C10 C11 C12 C13 -0.4(4)
C11 C10 N9 C13 -0.4(4)
C11 C12 C13 C8 179.9(3)
C11 C12 C13 N9 0.1(4)
C12 C5 C6 C7 -0.2(6)
C12 C13 N9 C10 0.2(4)
C14 C2 C3 C4 177.0(4)
C14 C15 Si16 C17 -21(10)
C14 C15 Si16 C18 97(10)
C14 C15 Si16 C19 -142(9)
C20 C7 C8 C13 -177.8(3)
C20 C21 Si22 C23 -34(3)
C20 C21 Si22 C24 -155(3)
C20 C21 Si22 C25 83(3)
N9 C10 C11 C4 179.5(3)
N9 C10 C11 C12 0.5(4)
